data_4118226
loop_
_publ_author_name
'Jaeheung Cho'
'Jaeyoung Woo'
'Wonwoo Nam'

_publ_section_title
;
 A Chromium(III)-Superoxo Complex in Oxygen Atom Transfer Reactions as a
 Chemical Model of Cysteine Dioxygenase
;
_journal_name_full 'Journal of the American Chemical Society'
_journal_page_first 11112
_journal_page_last 11115
_journal_paper_doi 10.1021/ja304357z
_journal_volume 134
_journal_year 2012
_chemical_formula_sum 'C16 H35 Cl2 Cr N5 O2'
_chemical_formula_weight 452.39
_chemical_name_systematic
; 
 ? 
;
_space_group_IT_number 2
_symmetry_cell_setting triclinic
_symmetry_space_group_name_Hall '-P 1'
_symmetry_space_group_name_H-M 'P -1'
_atom_sites_solution_hydrogens geom
_atom_sites_solution_primary direct
_atom_sites_solution_secondary difmap
_audit_creation_method SHELXL-97
_cell_angle_alpha 77.063(2)
_cell_angle_beta 75.369(2)
_cell_angle_gamma 85.914(2)
_cell_formula_units_Z 4
_cell_length_a 9.7200(3)
_cell_length_b 15.2412(6)
_cell_length_c 15.4722(5)
_cell_measurement_reflns_used 4629
_cell_measurement_temperature 100(2)
_cell_measurement_theta_max 22.92
_cell_measurement_theta_min 2.48
_cell_volume 2161.24(13)
_computing_cell_refinement 'Bruker SAINT'
_computing_data_collection 'Bruker APEX2'
_computing_data_reduction 'Bruker SAINT'
_computing_molecular_graphics 'Bruker SHELXTL'
_computing_publication_material 'Bruker SHELXTL'
_computing_structure_refinement 'SHELXL-97 (Sheldrick, 2008)'
_computing_structure_solution 'SHELXS-97 (Sheldrick, 2008)'
_diffrn_ambient_temperature 100(2)
_diffrn_measured_fraction_theta_full 0.993
_diffrn_measured_fraction_theta_max 0.993
_diffrn_measurement_device_type 'Bruker APEX-II CCD'
_diffrn_measurement_method '\f and \w scans'
_diffrn_radiation_monochromator graphite
_diffrn_radiation_source 'fine-focus sealed tube'
_diffrn_radiation_type MoK\a
_diffrn_radiation_wavelength 0.71073
_diffrn_reflns_av_R_equivalents 0.0646
_diffrn_reflns_av_sigmaI/netI 0.0649
_diffrn_reflns_limit_h_max 11
_diffrn_reflns_limit_h_min -11
_diffrn_reflns_limit_k_max 17
_diffrn_reflns_limit_k_min -18
_diffrn_reflns_limit_l_max 19
_diffrn_reflns_limit_l_min -19
_diffrn_reflns_number 34597
_diffrn_reflns_theta_full 26.00
_diffrn_reflns_theta_max 26.00
_diffrn_reflns_theta_min 1.73
_exptl_absorpt_coefficient_mu 0.797
_exptl_absorpt_correction_T_max 0.9246
_exptl_absorpt_correction_T_min 0.9246
_exptl_absorpt_correction_type multi-scan
_exptl_crystal_colour green
_exptl_crystal_density_diffrn 1.390
_exptl_crystal_description block
_exptl_crystal_F_000 960
_exptl_crystal_size_max 0.10
_exptl_crystal_size_mid 0.10
_exptl_crystal_size_min 0.10
_refine_diff_density_max 0.986
_refine_diff_density_min -0.599
_refine_diff_density_rms 0.086
_refine_ls_extinction_method none
_refine_ls_goodness_of_fit_ref 1.026
_refine_ls_hydrogen_treatment mixed
_refine_ls_matrix_type full
_refine_ls_number_parameters 510
_refine_ls_number_reflns 8409
_refine_ls_number_restraints 36
_refine_ls_restrained_S_all 1.027
_refine_ls_R_factor_all 0.0877
_refine_ls_R_factor_gt 0.0518
_refine_ls_shift/su_max 0.001
_refine_ls_shift/su_mean 0.000
_refine_ls_structure_factor_coef Fsqd
_refine_ls_weighting_details 'calc w=1/[\s^2^(Fo^2^)+(0.0688P)^2^+1.2600P] where P=(Fo^2^+2Fc^2^)/3'
_refine_ls_weighting_scheme calc
_refine_ls_wR_factor_gt 0.1217
_refine_ls_wR_factor_ref 0.1409
_reflns_number_gt 5682
_reflns_number_total 8409
_reflns_threshold_expression >2sigma(I)
_cod_data_source_file ja304357z_si_002.cif
_cod_data_source_block chem208
_cod_database_code 4118226

loop_
_symmetry_equiv_pos_as_xyz
'x, y, z'
'-x, -y, -z'

loop_
_atom_site_label
_atom_site_type_symbol
_atom_site_fract_x
_atom_site_fract_y
_atom_site_fract_z
_atom_site_U_iso_or_equiv
_atom_site_adp_type
_atom_site_occupancy
_atom_site_symmetry_multiplicity
_atom_site_calc_flag
_atom_site_refinement_flags
_atom_site_disorder_assembly
_atom_site_disorder_group
Cr1 Cr 0.69665(6) 0.65102(4) 0.59439(4) 0.02034(15) Uani 1 1 d . . .
Cr2 Cr 0.66914(5) 0.15278(4) 0.10913(4) 0.01964(15) Uani 1 1 d . A .
Cl1 Cl 0.76531(9) 0.57183(7) 0.47330(6) 0.0319(2) Uani 1 1 d . . .
Cl2 Cl 0.73360(11) 0.06342(7) -0.00343(7) 0.0376(3) Uani 1 1 d . . .
Cl4 Cl 0.23184(9) 0.91016(6) 0.47366(6) 0.0297(2) Uani 1 1 d . . .
Cl6 Cl 0.76786(11) 0.56337(8) 0.00224(7) 0.0431(3) Uani 1 1 d . . .
O1S O 0.9560(3) 0.4911(2) 0.14185(19) 0.0411(7) Uani 1 1 d D . .
H@8 H 0.905(4) 0.506(3) 0.106(2) 0.062 Uiso 1 1 d D . .
H@13 H 1.031(3) 0.477(3) 0.109(2) 0.062 Uiso 1 1 d D . .
C25 C 0.8970(5) 0.2534(4) -0.0610(3) 0.0600(15) Uani 1 1 d . A .
H25A H 0.8583 0.2193 -0.0960 0.090 Uiso 1 1 calc R . .
H25B H 0.9774 0.2199 -0.0412 0.090 Uiso 1 1 calc R . .
H25C H 0.9292 0.3121 -0.0996 0.090 Uiso 1 1 calc R . .
O2S O 0.0222(3) 0.03409(19) 0.36694(16) 0.0292(6) Uani 1 1 d D . .
H@10 H -0.036(3) 0.055(3) 0.4059(19) 0.044 Uiso 1 1 d D . .
H@12 H 0.078(3) 0.006(2) 0.395(2) 0.044 Uiso 1 1 d D . .
O2 O 0.6197(3) 0.21660(18) 0.19142(18) 0.0319(6) Uani 1 1 d . . .
N3 N 0.8225(3) 0.5633(2) 0.6743(2) 0.0246(7) Uani 1 1 d . . .
N2 N 0.8821(3) 0.7318(2) 0.54436(19) 0.0242(7) Uani 1 1 d . . .
N1 N 0.5568(3) 0.74091(19) 0.52759(19) 0.0232(7) Uani 1 1 d . . .
N4 N 0.5089(3) 0.5708(2) 0.65777(19) 0.0250(7) Uani 1 1 d . . .
N7 N 0.5520(3) 0.0456(2) 0.2088(2) 0.0274(7) Uani 1 1 d . . .
N6 N 0.8444(3) 0.1007(2) 0.1667(2) 0.0332(8) Uani 1 1 d . . .
N5 N 0.7837(3) 0.2670(2) 0.0212(2) 0.0304(7) Uani 1 1 d D . .
N8 N 0.4938(3) 0.21374(19) 0.0555(2) 0.0314(8) Uani 1 1 d D . .
N9 N 0.1537(4) 0.1989(3) 0.7672(3) 0.0527(10) Uani 1 1 d . . .
N10 N 0.3468(4) 0.7274(2) 0.2566(2) 0.0428(9) Uani 1 1 d . . .
C5 C 0.9629(4) 0.6092(3) 0.6547(3) 0.0325(9) Uani 1 1 d . . .
H5A H 0.9991 0.5952 0.7107 0.039 Uiso 1 1 calc R . .
H5B H 1.0326 0.5849 0.6067 0.039 Uiso 1 1 calc R . .
C4 C 0.9514(4) 0.7095(3) 0.6239(3) 0.0315(9) Uani 1 1 d . . .
H4A H 1.0473 0.7359 0.6052 0.038 Uiso 1 1 calc R . .
H4B H 0.8940 0.7355 0.6750 0.038 Uiso 1 1 calc R . .
C3 C 0.8467(4) 0.8313(2) 0.5296(3) 0.0296(9) Uani 1 1 d . . .
H3A H 0.9359 0.8651 0.5012 0.035 Uiso 1 1 calc R . .
H3B H 0.8064 0.8467 0.5899 0.035 Uiso 1 1 calc R . .
C2 C 0.7431(4) 0.8622(3) 0.4703(3) 0.0328(9) Uani 1 1 d . . .
H2A H 0.7726 0.8356 0.4155 0.039 Uiso 1 1 calc R . .
H2B H 0.7482 0.9284 0.4494 0.039 Uiso 1 1 calc R . .
C1 C 0.5899(4) 0.8370(2) 0.5178(3) 0.0300(9) Uani 1 1 d . . .
H1A H 0.5678 0.8509 0.5795 0.036 Uiso 1 1 calc R . .
H1B H 0.5269 0.8752 0.4830 0.036 Uiso 1 1 calc R . .
C10 C 0.4164(4) 0.7223(3) 0.5970(3) 0.0309(9) Uani 1 1 d . . .
H10A H 0.4175 0.7452 0.6519 0.037 Uiso 1 1 calc R . .
H10B H 0.3387 0.7538 0.5709 0.037 Uiso 1 1 calc R . .
C9 C 0.3904(4) 0.6235(3) 0.6234(3) 0.0335(9) Uani 1 1 d . . .
H9A H 0.3785 0.6025 0.5697 0.040 Uiso 1 1 calc R . .
H9B H 0.3009 0.6119 0.6716 0.040 Uiso 1 1 calc R . .
C14 C 0.5053(4) 0.4796(3) 0.6381(3) 0.0317(9) Uani 1 1 d . . .
H14A H 0.4075 0.4578 0.6588 0.047 Uiso 1 1 calc R . .
H14B H 0.5665 0.4380 0.6704 0.047 Uiso 1 1 calc R . .
H14C H 0.5394 0.4832 0.5722 0.047 Uiso 1 1 calc R . .
C8 C 0.4812(4) 0.5620(3) 0.7590(2) 0.0271(8) Uani 1 1 d . . .
H8A H 0.3924 0.5281 0.7886 0.033 Uiso 1 1 calc R . .
H8B H 0.4655 0.6229 0.7724 0.033 Uiso 1 1 calc R . .
C7 C 0.5997(4) 0.5150(3) 0.8016(3) 0.0316(9) Uani 1 1 d . . .
H7A H 0.5661 0.5093 0.8686 0.038 Uiso 1 1 calc R . .
H7B H 0.6100 0.4531 0.7904 0.038 Uiso 1 1 calc R . .
C6 C 0.7465(4) 0.5546(3) 0.7728(3) 0.0347(9) Uani 1 1 d . . .
H6A H 0.7386 0.6152 0.7872 0.042 Uiso 1 1 calc R . .
H6B H 0.8060 0.5168 0.8105 0.042 Uiso 1 1 calc R . .
C11 C 0.5413(4) 0.7304(3) 0.4379(2) 0.0298(9) Uani 1 1 d . . .
H11A H 0.4633 0.7693 0.4211 0.045 Uiso 1 1 calc R . .
H11B H 0.5203 0.6675 0.4416 0.045 Uiso 1 1 calc R . .
H11C H 0.6299 0.7474 0.3915 0.045 Uiso 1 1 calc R . .
C12 C 0.9869(4) 0.7160(3) 0.4610(3) 0.0360(10) Uani 1 1 d . . .
H12A H 0.9428 0.7303 0.4091 0.054 Uiso 1 1 calc R . .
H12B H 1.0179 0.6527 0.4706 0.054 Uiso 1 1 calc R . .
H12C H 1.0692 0.7546 0.4484 0.054 Uiso 1 1 calc R . .
C13 C 0.8592(4) 0.4702(3) 0.6598(3) 0.0382(10) Uani 1 1 d . . .
H13A H 0.9225 0.4413 0.6985 0.057 Uiso 1 1 calc R . .
H13B H 0.9071 0.4727 0.5955 0.057 Uiso 1 1 calc R . .
H13C H 0.7720 0.4353 0.6759 0.057 Uiso 1 1 calc R . .
O1 O 0.6536(3) 0.71219(17) 0.67692(17) 0.0317(6) Uani 1 1 d . . .
C27 C 0.5385(5) -0.0397(3) 0.1817(3) 0.0458(11) Uani 1 1 d . . .
H27A H 0.6332 -0.0622 0.1551 0.069 Uiso 1 1 calc R . .
H27B H 0.4812 -0.0294 0.1365 0.069 Uiso 1 1 calc R . .
H27C H 0.4922 -0.0843 0.2357 0.069 Uiso 1 1 calc R . .
C19 C 0.6349(4) 0.0279(3) 0.2804(3) 0.0462(12) Uani 1 1 d . . .
H19A H 0.6135 0.0763 0.3153 0.055 Uiso 1 1 calc R . .
H19B H 0.6037 -0.0297 0.3236 0.055 Uiso 1 1 calc R . .
C18 C 0.7893(5) 0.0230(3) 0.2427(3) 0.0557(14) Uani 1 1 d . . .
H18A H 0.8130 -0.0334 0.2201 0.067 Uiso 1 1 calc R . .
H18B H 0.8379 0.0205 0.2922 0.067 Uiso 1 1 calc R . .
C17 C 0.8985(4) 0.1744(3) 0.1991(3) 0.0330(9) Uani 1 1 d . A .
H17A H 0.9747 0.1492 0.2299 0.040 Uiso 1 1 calc R . .
H17B H 0.8201 0.1954 0.2449 0.040 Uiso 1 1 calc R . .
C16 C 0.9563(4) 0.2548(3) 0.1234(3) 0.0373(10) Uani 1 1 d . . .
H16A H 1.0307 0.2322 0.0765 0.045 Uiso 1 1 calc R A .
H16B H 1.0038 0.2941 0.1497 0.045 Uiso 1 1 calc R . .
C15 C 0.8529(4) 0.3134(3) 0.0750(3) 0.0332(9) Uani 1 1 d . A .
H15A H 0.7775 0.3360 0.1214 0.040 Uiso 1 1 calc R . .
H15B H 0.9046 0.3662 0.0331 0.040 Uiso 1 1 calc R . .
C23 C 0.5358(5) 0.3097(2) 0.0345(4) 0.0321(19) Uani 0.682(12) 1 d PDU A 1
C24 C 0.6817(4) 0.3232(4) -0.0251(4) 0.038(2) Uani 0.682(12) 1 d PDU A 1
C23' C 0.5441(10) 0.2952(5) -0.0158(6) 0.025(4) Uani 0.318(12) 1 d PDU A 2
C24' C 0.6636(9) 0.3306(6) 0.0092(11) 0.031(4) Uani 0.318(12) 1 d PDU A 2
C28 C 0.4589(4) 0.1793(4) -0.0184(3) 0.0604(16) Uani 1 1 d . A .
H28A H 0.4318 0.1160 0.0041 0.091 Uiso 1 1 calc R . .
H28B H 0.5422 0.1843 -0.0704 0.091 Uiso 1 1 calc R . .
H28C H 0.3797 0.2147 -0.0379 0.091 Uiso 1 1 calc R . .
C22 C 0.3611(4) 0.2104(3) 0.1288(3) 0.0346(10) Uani 1 1 d . A .
H22A H 0.2829 0.2376 0.1006 0.042 Uiso 1 1 calc R . .
H22B H 0.3731 0.2482 0.1706 0.042 Uiso 1 1 calc R . .
C21 C 0.3172(4) 0.1183(3) 0.1843(3) 0.0388(10) Uani 1 1 d . . .
H21A H 0.3221 0.0775 0.1420 0.047 Uiso 1 1 calc R A .
H21B H 0.2167 0.1216 0.2185 0.047 Uiso 1 1 calc R . .
C20 C 0.4060(4) 0.0772(3) 0.2520(3) 0.0320(9) Uani 1 1 d . A .
H20A H 0.4157 0.1224 0.2870 0.038 Uiso 1 1 calc R . .
H20B H 0.3543 0.0254 0.2960 0.038 Uiso 1 1 calc R . .
C26 C 0.9717(5) 0.0598(3) 0.1097(4) 0.0569(14) Uani 1 1 d . . .
H26A H 1.0380 0.0345 0.1476 0.085 Uiso 1 1 calc R . .
H26B H 1.0195 0.1065 0.0583 0.085 Uiso 1 1 calc R . .
H26C H 0.9403 0.0121 0.0863 0.085 Uiso 1 1 calc R . .
C29 C 0.1965(4) 0.2570(3) 0.7868(3) 0.0377(10) Uani 1 1 d . . .
C30 C 0.2524(5) 0.3304(3) 0.8128(3) 0.0482(12) Uani 1 1 d . . .
H30A H 0.2209 0.3242 0.8793 0.072 Uiso 1 1 calc R . .
H30B H 0.2175 0.3879 0.7823 0.072 Uiso 1 1 calc R . .
H30C H 0.3565 0.3285 0.7946 0.072 Uiso 1 1 calc R . .
C31 C 0.2688(4) 0.7876(3) 0.2575(2) 0.0313(9) Uani 1 1 d . . .
C32 C 0.1733(4) 0.8649(3) 0.2570(3) 0.0329(9) Uani 1 1 d . . .
H32A H 0.1769 0.8936 0.3070 0.049 Uiso 1 1 calc R . .
H32B H 0.0760 0.8453 0.2651 0.049 Uiso 1 1 calc R . .
H32C H 0.2021 0.9079 0.1985 0.049 Uiso 1 1 calc R . .

loop_
_atom_site_aniso_label
_atom_site_aniso_U_11
_atom_site_aniso_U_22
_atom_site_aniso_U_33
_atom_site_aniso_U_23
_atom_site_aniso_U_13
_atom_site_aniso_U_12
Cr1 0.0155(3) 0.0240(3) 0.0214(3) -0.0042(2) -0.0050(2) 0.0003(2)
Cr2 0.0100(3) 0.0260(3) 0.0206(3) -0.0026(2) -0.0024(2) 0.0030(2)
Cl1 0.0242(5) 0.0401(6) 0.0351(5) -0.0173(4) -0.0058(4) 0.0014(4)
Cl2 0.0424(6) 0.0367(6) 0.0299(5) -0.0107(4) -0.0021(4) 0.0113(4)
Cl4 0.0184(4) 0.0327(5) 0.0358(5) -0.0036(4) -0.0075(4) 0.0052(4)
Cl6 0.0316(5) 0.0523(7) 0.0417(6) -0.0050(5) -0.0115(5) 0.0180(5)
O1S 0.0363(17) 0.0549(19) 0.0371(17) -0.0139(15) -0.0181(14) 0.0135(15)
C25 0.063(3) 0.076(4) 0.033(3) -0.008(2) 0.012(2) -0.040(3)
O2S 0.0265(15) 0.0365(16) 0.0253(14) -0.0068(12) -0.0082(12) 0.0028(12)
O2 0.0207(13) 0.0382(16) 0.0380(16) -0.0104(13) -0.0071(12) -0.0014(11)
N3 0.0158(15) 0.0291(17) 0.0295(17) -0.0081(14) -0.0061(13) 0.0028(12)
N2 0.0186(15) 0.0295(17) 0.0236(16) -0.0037(13) -0.0047(13) -0.0021(13)
N1 0.0193(15) 0.0266(17) 0.0232(16) -0.0030(13) -0.0061(13) -0.0006(12)
N4 0.0203(15) 0.0296(17) 0.0241(16) -0.0029(13) -0.0065(13) 0.0020(13)
N7 0.0199(16) 0.0321(18) 0.0274(17) -0.0013(14) -0.0050(13) -0.0015(13)
N6 0.0237(17) 0.0301(18) 0.045(2) 0.0036(16) -0.0152(15) -0.0048(14)
N5 0.0255(17) 0.0344(19) 0.0278(17) 0.0025(14) -0.0069(14) -0.0055(14)
N8 0.0168(15) 0.0369(19) 0.0369(19) 0.0002(15) -0.0081(14) 0.0030(13)
N9 0.046(2) 0.050(3) 0.060(3) -0.025(2) 0.003(2) -0.001(2)
N10 0.047(2) 0.035(2) 0.041(2) -0.0045(17) -0.0049(18) 0.0029(18)
C5 0.0186(19) 0.040(2) 0.040(2) -0.0056(19) -0.0108(17) 0.0002(16)
C4 0.024(2) 0.037(2) 0.037(2) -0.0073(18) -0.0128(17) -0.0044(17)
C3 0.030(2) 0.022(2) 0.037(2) -0.0044(17) -0.0087(18) -0.0070(16)
C2 0.037(2) 0.026(2) 0.037(2) 0.0008(18) -0.0145(19) -0.0070(17)
C1 0.030(2) 0.030(2) 0.033(2) -0.0072(17) -0.0134(17) 0.0059(16)
C10 0.0189(19) 0.037(2) 0.031(2) -0.0018(18) -0.0034(16) 0.0054(16)
C9 0.0180(19) 0.046(3) 0.033(2) 0.0012(19) -0.0083(17) -0.0002(17)
C14 0.032(2) 0.034(2) 0.028(2) -0.0037(18) -0.0059(17) -0.0112(17)
C8 0.0191(18) 0.033(2) 0.026(2) -0.0046(17) -0.0015(15) 0.0010(15)
C7 0.029(2) 0.039(2) 0.023(2) -0.0017(17) -0.0052(17) 0.0037(17)
C6 0.030(2) 0.042(2) 0.036(2) -0.0108(19) -0.0138(18) 0.0043(18)
C11 0.031(2) 0.034(2) 0.028(2) -0.0084(17) -0.0132(17) 0.0001(17)
C12 0.023(2) 0.049(3) 0.034(2) -0.013(2) 0.0016(17) -0.0058(18)
C13 0.025(2) 0.029(2) 0.057(3) -0.008(2) -0.009(2) 0.0106(17)
O1 0.0261(14) 0.0344(15) 0.0340(15) -0.0096(12) -0.0039(12) -0.0021(11)
C27 0.039(3) 0.031(2) 0.057(3) 0.001(2) 0.001(2) -0.0095(19)
C19 0.030(2) 0.065(3) 0.033(2) 0.015(2) -0.0100(19) -0.001(2)
C18 0.044(3) 0.054(3) 0.065(3) 0.018(3) -0.030(3) -0.016(2)
C17 0.027(2) 0.036(2) 0.039(2) -0.0051(19) -0.0176(18) 0.0065(17)
C16 0.029(2) 0.034(2) 0.053(3) -0.007(2) -0.022(2) -0.0019(17)
C15 0.032(2) 0.028(2) 0.037(2) -0.0016(18) -0.0091(18) -0.0003(17)
C23 0.032(2) 0.032(2) 0.032(2) -0.0064(10) -0.0076(10) 0.0012(9)
C24 0.037(2) 0.039(2) 0.038(2) -0.0053(10) -0.0115(11) -0.0004(10)
C23' 0.025(4) 0.025(4) 0.025(4) -0.0047(12) -0.0067(13) -0.0002(10)
C24' 0.031(4) 0.031(4) 0.031(4) -0.0058(13) -0.0085(14) -0.0006(10)
C28 0.021(2) 0.135(5) 0.028(2) -0.025(3) -0.0108(19) 0.016(3)
C22 0.0185(19) 0.049(3) 0.040(2) -0.017(2) -0.0088(17) 0.0111(17)
C21 0.0116(18) 0.070(3) 0.030(2) -0.006(2) -0.0007(16) 0.0005(18)
C20 0.0187(19) 0.047(3) 0.024(2) -0.0034(18) 0.0023(16) -0.0016(17)
C26 0.031(2) 0.049(3) 0.106(4) -0.033(3) -0.036(3) 0.023(2)
C29 0.028(2) 0.039(3) 0.038(2) -0.009(2) 0.0050(18) 0.0025(19)
C30 0.038(3) 0.043(3) 0.062(3) -0.009(2) -0.009(2) -0.008(2)
C31 0.034(2) 0.035(2) 0.022(2) -0.0024(17) -0.0038(17) -0.0084(19)
C32 0.029(2) 0.034(2) 0.031(2) -0.0056(18) -0.0014(17) 0.0017(17)

loop_
_atom_type_symbol
_atom_type_description
_atom_type_scat_dispersion_real
_atom_type_scat_dispersion_imag
_atom_type_scat_source
C C 0.0033 0.0016 'International Tables Vol C Tables 4.2.6.8 and 6.1.1.4'
H H 0.0000 0.0000 'International Tables Vol C Tables 4.2.6.8 and 6.1.1.4'
N N 0.0061 0.0033 'International Tables Vol C Tables 4.2.6.8 and 6.1.1.4'
O O 0.0106 0.0060 'International Tables Vol C Tables 4.2.6.8 and 6.1.1.4'
Cl Cl 0.1484 0.1585 'International Tables Vol C Tables 4.2.6.8 and 6.1.1.4'
Cr Cr 0.3209 0.6236 'International Tables Vol C Tables 4.2.6.8 and 6.1.1.4'

loop_
_geom_angle_atom_site_label_1
_geom_angle_atom_site_label_2
_geom_angle_atom_site_label_3
_geom_angle
O1 Cr1 N2 84.58(12)
O1 Cr1 N1 86.19(12)
N2 Cr1 N1 97.95(11)
O1 Cr1 N3 88.73(12)
N2 Cr1 N3 84.57(11)
N1 Cr1 N3 174.09(12)
O1 Cr1 N4 90.72(12)
N2 Cr1 N4 174.60(11)
N1 Cr1 N4 84.36(11)
N3 Cr1 N4 92.68(11)
O1 Cr1 Cl1 176.82(9)
N2 Cr1 Cl1 92.48(9)
N1 Cr1 Cl1 93.01(8)
N3 Cr1 Cl1 92.22(9)
N4 Cr1 Cl1 92.27(9)
O2 Cr2 N5 87.41(12)
O2 Cr2 N6 88.51(13)
N5 Cr2 N6 93.70(11)
O2 Cr2 N7 86.68(12)
N5 Cr2 N7 173.97(12)
N6 Cr2 N7 84.94(11)
O2 Cr2 N8 87.63(12)
N5 Cr2 N8 84.28(10)
N6 Cr2 N8 175.72(13)
N7 Cr2 N8 96.68(11)
O2 Cr2 Cl2 179.02(9)
N5 Cr2 Cl2 93.42(9)
N6 Cr2 Cl2 91.96(10)
N7 Cr2 Cl2 92.50(9)
N8 Cr2 Cl2 91.93(9)
H@8 O1S H@13 103(2)
N5 C25 H25A 109.5
N5 C25 H25B 109.5
H25A C25 H25B 109.5
N5 C25 H25C 109.5
H25A C25 H25C 109.5
H25B C25 H25C 109.5
H@10 O2S H@12 103(2)
C13 N3 C6 106.8(3)
C13 N3 C5 105.5(3)
C6 N3 C5 110.3(3)
C13 N3 Cr1 120.3(2)
C6 N3 Cr1 107.4(2)
C5 N3 Cr1 106.3(2)
C12 N2 C3 107.6(3)
C12 N2 C4 108.9(3)
C3 N2 C4 106.8(3)
C12 N2 Cr1 118.3(2)
C3 N2 Cr1 112.4(2)
C4 N2 Cr1 102.3(2)
C11 N1 C1 107.2(3)
C11 N1 C10 109.2(3)
C1 N1 C10 107.2(3)
C11 N1 Cr1 119.2(2)
C1 N1 Cr1 112.0(2)
C10 N1 Cr1 101.3(2)
C14 N4 C8 108.9(3)
C14 N4 C9 105.5(3)
C8 N4 C9 109.7(3)
C14 N4 Cr1 118.9(2)
C8 N4 Cr1 107.7(2)
C9 N4 Cr1 105.7(2)
C27 N7 C19 108.8(3)
C27 N7 C20 108.5(3)
C19 N7 C20 107.0(3)
C27 N7 Cr2 118.8(2)
C19 N7 Cr2 101.8(2)
C20 N7 Cr2 111.2(2)
C18 N6 C17 112.5(3)
C18 N6 C26 102.5(4)
C17 N6 C26 107.0(3)
C18 N6 Cr2 106.4(2)
C17 N6 Cr2 108.6(2)
C26 N6 Cr2 119.7(3)
C24 N5 C24' 21.3(5)
C24 N5 C25 99.5(4)
C24' N5 C25 119.6(7)
C24 N5 C15 115.3(4)
C24' N5 C15 100.2(5)
C25 N5 C15 106.6(3)
C24 N5 Cr2 106.6(3)
C24' N5 Cr2 100.0(6)
C25 N5 Cr2 118.8(3)
C15 N5 Cr2 110.0(2)
C28 N8 C23' 85.8(5)
C28 N8 C22 106.7(3)
C23' N8 C22 124.1(6)
C28 N8 C23 117.3(4)
C23' N8 C23 32.8(4)
C22 N8 C23 103.3(3)
C28 N8 Cr2 118.3(3)
C23' N8 Cr2 108.9(4)
C22 N8 Cr2 111.4(2)
C23 N8 Cr2 99.0(3)
C4 C5 N3 112.6(3)
C4 C5 H5A 109.1
N3 C5 H5A 109.1
C4 C5 H5B 109.1
N3 C5 H5B 109.1
H5A C5 H5B 107.8
C5 C4 N2 109.7(3)
C5 C4 H4A 109.7
N2 C4 H4A 109.7
C5 C4 H4B 109.7
N2 C4 H4B 109.7
H4A C4 H4B 108.2
N2 C3 C2 114.7(3)
N2 C3 H3A 108.6
C2 C3 H3A 108.6
N2 C3 H3B 108.6
C2 C3 H3B 108.6
H3A C3 H3B 107.6
C3 C2 C1 114.1(3)
C3 C2 H2A 108.7
C1 C2 H2A 108.7
C3 C2 H2B 108.7
C1 C2 H2B 108.7
H2A C2 H2B 107.6
N1 C1 C2 114.7(3)
N1 C1 H1A 108.6
C2 C1 H1A 108.6
N1 C1 H1B 108.6
C2 C1 H1B 108.6
H1A C1 H1B 107.6
C9 C10 N1 109.9(3)
C9 C10 H10A 109.7
N1 C10 H10A 109.7
C9 C10 H10B 109.7
N1 C10 H10B 109.7
H10A C10 H10B 108.2
C10 C9 N4 112.6(3)
C10 C9 H9A 109.1
N4 C9 H9A 109.1
C10 C9 H9B 109.1
N4 C9 H9B 109.1
H9A C9 H9B 107.8
N4 C14 H14A 109.5
N4 C14 H14B 109.5
H14A C14 H14B 109.5
N4 C14 H14C 109.5
H14A C14 H14C 109.5
H14B C14 H14C 109.5
N4 C8 C7 114.9(3)
N4 C8 H8A 108.5
C7 C8 H8A 108.5
N4 C8 H8B 108.5
C7 C8 H8B 108.5
H8A C8 H8B 107.5
C6 C7 C8 120.3(3)
C6 C7 H7A 107.3
C8 C7 H7A 107.3
C6 C7 H7B 107.3
C8 C7 H7B 107.3
H7A C7 H7B 106.9
N3 C6 C7 116.5(3)
N3 C6 H6A 108.2
C7 C6 H6A 108.2
N3 C6 H6B 108.2
C7 C6 H6B 108.2
H6A C6 H6B 107.3
N1 C11 H11A 109.5
N1 C11 H11B 109.5
H11A C11 H11B 109.5
N1 C11 H11C 109.5
H11A C11 H11C 109.5
H11B C11 H11C 109.5
N2 C12 H12A 109.5
N2 C12 H12B 109.5
H12A C12 H12B 109.5
N2 C12 H12C 109.5
H12A C12 H12C 109.5
H12B C12 H12C 109.5
N3 C13 H13A 109.5
N3 C13 H13B 109.5
H13A C13 H13B 109.5
N3 C13 H13C 109.5
H13A C13 H13C 109.5
H13B C13 H13C 109.5
N7 C27 H27A 109.5
N7 C27 H27B 109.5
H27A C27 H27B 109.5
N7 C27 H27C 109.5
H27A C27 H27C 109.5
H27B C27 H27C 109.5
C18 C19 N7 113.2(4)
C18 C19 H19A 108.9
N7 C19 H19A 108.9
C18 C19 H19B 108.9
N7 C19 H19B 108.9
H19A C19 H19B 107.7
C19 C18 N6 113.3(4)
C19 C18 H18A 108.9
N6 C18 H18A 108.9
C19 C18 H18B 108.9
N6 C18 H18B 108.9
H18A C18 H18B 107.7
N6 C17 C16 114.2(3)
N6 C17 H17A 108.7
C16 C17 H17A 108.7
N6 C17 H17B 108.7
C16 C17 H17B 108.7
H17A C17 H17B 107.6
C17 C16 C15 118.5(3)
C17 C16 H16A 107.7
C15 C16 H16A 107.7
C17 C16 H16B 107.7
C15 C16 H16B 107.7
H16A C16 H16B 107.1
N5 C15 C16 115.0(3)
N5 C15 H15A 108.5
C16 C15 H15A 108.5
N5 C15 H15B 108.5
C16 C15 H15B 108.5
H15A C15 H15B 107.5
C24 C23 N8 111.4(4)
N5 C24 C23 109.5(4)
C24' C23' N8 106.7(8)
C23' C24' N5 116.4(7)
N8 C28 H28A 109.5
N8 C28 H28B 109.5
H28A C28 H28B 109.5
N8 C28 H28C 109.5
H28A C28 H28C 109.5
H28B C28 H28C 109.5
N8 C22 C21 115.5(3)
N8 C22 H22A 108.4
C21 C22 H22A 108.4
N8 C22 H22B 108.4
C21 C22 H22B 108.4
H22A C22 H22B 107.5
C22 C21 C20 115.1(3)
C22 C21 H21A 108.5
C20 C21 H21A 108.5
C22 C21 H21B 108.5
C20 C21 H21B 108.5
H21A C21 H21B 107.5
N7 C20 C21 114.3(3)
N7 C20 H20A 108.7
C21 C20 H20A 108.7
N7 C20 H20B 108.7
C21 C20 H20B 108.7
H20A C20 H20B 107.6
N6 C26 H26A 109.5
N6 C26 H26B 109.5
H26A C26 H26B 109.5
N6 C26 H26C 109.5
H26A C26 H26C 109.5
H26B C26 H26C 109.5
N9 C29 C30 179.1(5)
C29 C30 H30A 109.5
C29 C30 H30B 109.5
H30A C30 H30B 109.5
C29 C30 H30C 109.5
H30A C30 H30C 109.5
H30B C30 H30C 109.5
N10 C31 C32 178.5(4)
C31 C32 H32A 109.5
C31 C32 H32B 109.5
H32A C32 H32B 109.5
C31 C32 H32C 109.5
H32A C32 H32C 109.5
H32B C32 H32C 109.5

loop_
_geom_bond_atom_site_label_1
_geom_bond_atom_site_label_2
_geom_bond_distance
Cr1 O1 1.698(3)
Cr1 N2 2.133(3)
Cr1 N1 2.145(3)
Cr1 N3 2.145(3)
Cr1 N4 2.159(3)
Cr1 Cl1 2.3830(11)
Cr2 O2 1.725(3)
Cr2 N5 2.139(3)
Cr2 N6 2.140(3)
Cr2 N7 2.143(3)
Cr2 N8 2.145(3)
Cr2 Cl2 2.3812(11)
O1S H@8 0.818(10)
O1S H@13 0.820(10)
C25 N5 1.501(6)
C25 H25A 0.9800
C25 H25B 0.9800
C25 H25C 0.9800
O2S H@10 0.820(10)
O2S H@12 0.818(10)
N3 C13 1.490(5)
N3 C6 1.498(5)
N3 C5 1.509(4)
N2 C12 1.482(5)
N2 C3 1.510(5)
N2 C4 1.512(4)
N1 C11 1.478(4)
N1 C1 1.489(5)
N1 C10 1.509(5)
N4 C14 1.492(5)
N4 C8 1.497(4)
N4 C9 1.497(4)
N7 C27 1.476(5)
N7 C19 1.496(5)
N7 C20 1.504(5)
N6 C18 1.490(5)
N6 C17 1.503(5)
N6 C26 1.511(6)
N5 C24 1.481(2)
N5 C24' 1.485(2)
N5 C15 1.503(5)
N8 C28 1.479(5)
N8 C23' 1.482(2)
N8 C22 1.482(5)
N8 C23 1.489(2)
N9 C29 1.134(5)
N10 C31 1.149(5)
C5 C4 1.501(5)
C5 H5A 0.9900
C5 H5B 0.9900
C4 H4A 0.9900
C4 H4B 0.9900
C3 C2 1.510(5)
C3 H3A 0.9900
C3 H3B 0.9900
C2 C1 1.518(5)
C2 H2A 0.9900
C2 H2B 0.9900
C1 H1A 0.9900
C1 H1B 0.9900
C10 C9 1.491(5)
C10 H10A 0.9900
C10 H10B 0.9900
C9 H9A 0.9900
C9 H9B 0.9900
C14 H14A 0.9800
C14 H14B 0.9800
C14 H14C 0.9800
C8 C7 1.526(5)
C8 H8A 0.9900
C8 H8B 0.9900
C7 C6 1.510(5)
C7 H7A 0.9900
C7 H7B 0.9900
C6 H6A 0.9900
C6 H6B 0.9900
C11 H11A 0.9800
C11 H11B 0.9800
C11 H11C 0.9800
C12 H12A 0.9800
C12 H12B 0.9800
C12 H12C 0.9800
C13 H13A 0.9800
C13 H13B 0.9800
C13 H13C 0.9800
C27 H27A 0.9800
C27 H27B 0.9800
C27 H27C 0.9800
C19 C18 1.469(6)
C19 H19A 0.9900
C19 H19B 0.9900
C18 H18A 0.9900
C18 H18B 0.9900
C17 C16 1.520(5)
C17 H17A 0.9900
C17 H17B 0.9900
C16 C15 1.524(5)
C16 H16A 0.9900
C16 H16B 0.9900
C15 H15A 0.9900
C15 H15B 0.9900
C23 C24 1.483(2)
C23' C24' 1.482(2)
C28 H28A 0.9800
C28 H28B 0.9800
C28 H28C 0.9800
C22 C21 1.500(6)
C22 H22A 0.9900
C22 H22B 0.9900
C21 C20 1.524(5)
C21 H21A 0.9900
C21 H21B 0.9900
C20 H20A 0.9900
C20 H20B 0.9900
C26 H26A 0.9800
C26 H26B 0.9800
C26 H26C 0.9800
C29 C30 1.451(6)
C30 H30A 0.9800
C30 H30B 0.9800
C30 H30C 0.9800
C31 C32 1.446(6)
C32 H32A 0.9800
C32 H32B 0.9800
C32 H32C 0.9800
